data_7200977
loop_
_publ_author_name
'Destro, Riccardo'
'Ortoleva, Emanuele'
'Soave, Raffaella'
'Loconte, Laura'
'Lo Presti, Leonardo'

_publ_section_title
;
 Detection and kinetics of the single-crystal to single-crystal
 complete transformation of a thiiranium ion into thietanium ion
;
_journal_issue 33
_journal_name_full 'Physical Chemistry Chemical Physics'
_journal_page_first 7181
_journal_page_last 7188
_journal_paper_doi 10.1039/b901928f
_journal_volume 11
_journal_year 2009
_chemical_formula_sum 'C11 H23 B F4 S'
_chemical_formula_weight 274.16
_chemical_name_systematic
; 
 ? 
;
_space_group_IT_number 61
_symmetry_cell_setting orthorhombic
_symmetry_space_group_name_Hall '-P 2ac 2ab'
_symmetry_space_group_name_H-M 'P b c a'
_atom_sites_solution_hydrogens geom
_atom_sites_solution_primary direct
_atom_sites_solution_secondary difmap
_audit_creation_method SHELXL-97
_cell_angle_alpha 90.00
_cell_angle_beta 90.00
_cell_angle_gamma 90.00
_cell_formula_units_Z 8
_cell_length_a 13.552(4)
_cell_length_b 11.396(5)
_cell_length_c 19.273(8)
_cell_measurement_reflns_used 94
_cell_measurement_temperature 293(2)
_cell_measurement_theta_max 13.16
_cell_measurement_theta_min 4.00
_cell_volume 2976(2)
_computing_cell_refinement 'Siemens XSCANS'
_computing_data_collection 'Siemens XSCANS'
_computing_data_reduction 'Siemens XSCANS'
_computing_molecular_graphics
;
Brandenburg, K.; Putz, H. Diamond - Crystal and Molecular 
Structure Visualization 3.1d; Crystal Impact GbR: Bonn, 
2006; http://www.crystalimpact.com/diamond.
;
_computing_structure_refinement 'SHELXL-97 (Sheldrick, 1997)'
_computing_structure_solution 'SHELXS-97 (Sheldrick, 1990)'
_diffrn_ambient_temperature 293(2)
_diffrn_measured_fraction_theta_full 0.998
_diffrn_measured_fraction_theta_max 0.998
_diffrn_measurement_device_type 'Siemens P4'
_diffrn_measurement_method '2\q/\w scans'
_diffrn_radiation_monochromator graphite
_diffrn_radiation_source 'fine-focus sealed tube'
_diffrn_radiation_type MoK\a
_diffrn_radiation_wavelength 0.71073
_diffrn_reflns_av_R_equivalents 0.3253
_diffrn_reflns_av_sigmaI/netI 0.1241
_diffrn_reflns_limit_h_max 13
_diffrn_reflns_limit_h_min -13
_diffrn_reflns_limit_k_max 9
_diffrn_reflns_limit_k_min -10
_diffrn_reflns_limit_l_max 18
_diffrn_reflns_limit_l_min -18
_diffrn_reflns_number 10206
_diffrn_reflns_theta_full 19.98
_diffrn_reflns_theta_max 19.98
_diffrn_reflns_theta_min 2.11
_exptl_absorpt_coefficient_mu 0.238
_exptl_absorpt_correction_type none
_exptl_crystal_colour colourless
_exptl_crystal_density_diffrn 1.224
_exptl_crystal_density_method 'not measured'
_exptl_crystal_description prism
_exptl_crystal_F_000 1168
_exptl_crystal_size_max 0.32
_exptl_crystal_size_mid 0.25
_exptl_crystal_size_min 0.15
_refine_diff_density_max 0.391
_refine_diff_density_min -0.307
_refine_diff_density_rms 0.069
_refine_ls_extinction_method none
_refine_ls_goodness_of_fit_ref 1.066
_refine_ls_hydrogen_treatment constr
_refine_ls_matrix_type full
_refine_ls_number_parameters 193
_refine_ls_number_reflns 1385
_refine_ls_number_restraints 111
_refine_ls_restrained_S_all 1.064
_refine_ls_R_factor_all 0.1650
_refine_ls_R_factor_gt 0.0860
_refine_ls_shift/su_max 0.001
_refine_ls_shift/su_mean 0.000
_refine_ls_structure_factor_coef Fsqd
_refine_ls_weighting_details 'w=1/[\s^2^(Fo^2^)+(0.0900P)^2^+0.0000P] where P=(Fo^2^+2Fc^2^)/3'
_refine_ls_weighting_scheme calc
_refine_ls_wR_factor_gt 0.1843
_refine_ls_wR_factor_ref 0.2225
_reflns_number_gt 720
_reflns_number_total 1385
_reflns_threshold_expression >2sigma(I)
_cod_data_source_file b901928f.txt
_cod_data_source_block setC4
_cod_depositor_comments
;
The following automatic conversions were performed:

'_refine_ls_weighting_scheme' value 'calc
w=1/[\s^2^(Fo^2^)+(0.0900P)^2^+0.0000P] where P=(Fo^2^+2Fc^2^)/3' was
changed to 'calc'. New tag '_refine_ls_weighting_details' was
created. The value of the new tag was set to
'w=1/[\s^2^(Fo^2^)+(0.0900P)^2^+0.0000P] where P=(Fo^2^+2Fc^2^)/3'.

Automatic conversion script
Id: cif_fix_values 3143 2015-03-26 13:38:13Z robertas 
;
_cod_original_sg_symbol_H-M Pbca
_cod_database_code 7200977

loop_
_symmetry_equiv_pos_as_xyz
'x, y, z'
'-x+1/2, -y, z+1/2'
'-x, y+1/2, -z+1/2'
'x+1/2, -y+1/2, -z'
'-x, -y, -z'
'x-1/2, y, -z-1/2'
'x, -y-1/2, z-1/2'
'-x-1/2, y-1/2, z'

loop_
_atom_site_label
_atom_site_type_symbol
_atom_site_fract_x
_atom_site_fract_y
_atom_site_fract_z
_atom_site_U_iso_or_equiv
_atom_site_adp_type
_atom_site_occupancy
_atom_site_calc_flag
_atom_site_refinement_flags
_atom_site_disorder_assembly
_atom_site_disorder_group
S1 S 0.42563(16) 0.1102(2) 0.61811(13) 0.0608(9) Uani 1 d . . .
C1 C 0.3666(7) 0.0767(8) 0.6963(5) 0.092(4) Uani 1 d . . .
H1A H 0.3714 -0.0060 0.7050 0.139 Uiso 1 calc R . .
H1B H 0.2983 0.0988 0.6934 0.139 Uiso 1 calc R . .
H1C H 0.3976 0.1190 0.7335 0.139 Uiso 1 calc R . .
C4 C 0.4121(7) 0.2739(8) 0.5996(5) 0.065(3) Uani 1 d . . .
C3 C 0.5495(6) 0.1693(8) 0.6373(5) 0.055(3) Uani 1 d . . .
H3 H 0.5509 0.1961 0.6856 0.082 Uiso 1 calc . . .
C5 C 0.6373(6) 0.0896(7) 0.6250(5) 0.060(3) Uani 1 d . . .
C11 C 0.6362(8) 0.0368(8) 0.5528(5) 0.081(3) Uani 1 d . . .
H11A H 0.6976 -0.0029 0.5444 0.121 Uiso 1 calc R . .
H11B H 0.6277 0.0980 0.5191 0.121 Uiso 1 calc R . .
H11C H 0.5828 -0.0182 0.5491 0.121 Uiso 1 calc R . .
C9 C 0.6355(7) -0.0070(8) 0.6787(5) 0.083(3) Uani 1 d . . .
H9A H 0.6949 -0.0525 0.6754 0.124 Uiso 1 calc R . .
H9B H 0.5795 -0.0568 0.6707 0.124 Uiso 1 calc R . .
H9C H 0.6309 0.0269 0.7242 0.124 Uiso 1 calc R . .
C7 C 0.7297(6) 0.1649(9) 0.6358(5) 0.086(3) Uani 1 d . . .
H7A H 0.7318 0.2255 0.6013 0.130 Uiso 1 calc R . .
H7B H 0.7874 0.1166 0.6319 0.130 Uiso 1 calc R . .
H7C H 0.7276 0.1999 0.6811 0.130 Uiso 1 calc R . .
C2 C 0.5230(7) 0.2761(8) 0.5895(5) 0.067(3) Uani 1 d . . .
H2 H 0.5375 0.2544 0.5414 0.100 Uiso 1 calc . . .
C8 C 0.5718(8) 0.3955(10) 0.6046(8) 0.144(6) Uani 1 d . . .
H8A H 0.5309 0.4573 0.5866 0.215 Uiso 1 calc R . .
H8B H 0.6354 0.3984 0.5827 0.215 Uiso 1 calc R . .
H8C H 0.5793 0.4051 0.6538 0.215 Uiso 1 calc R . .
C6 C 0.3746(8) 0.3389(8) 0.6632(6) 0.096(4) Uani 1 d . . .
H6A H 0.4202 0.3284 0.7008 0.144 Uiso 1 calc R . .
H6B H 0.3112 0.3083 0.6762 0.144 Uiso 1 calc R . .
H6C H 0.3686 0.4209 0.6527 0.144 Uiso 1 calc R . .
C10 C 0.3496(6) 0.2961(4) 0.5381(4) 0.103(4) Uani 1 d . . .
H10A H 0.3752 0.2535 0.4991 0.154 Uiso 1 calc R . .
H10B H 0.3497 0.3785 0.5278 0.154 Uiso 1 calc R . .
H10C H 0.2834 0.2708 0.5475 0.154 Uiso 1 calc R . .
B1 B 0.4228(4) -0.2787(4) 0.6412(3) 0.097(5) Uani 1 d RD . .
F1A F 0.4517(4) -0.1985(4) 0.5935(3) 0.145(5) Uani 0.60 d PRD . .
F2A F 0.3561(4) -0.3535(4) 0.6111(3) 0.146(5) Uani 0.60 d PRD . .
F3A F 0.4994(4) -0.3382(4) 0.6691(3) 0.142(5) Uani 0.60 d PRD . .
F4A F 0.3753(4) -0.2196(4) 0.6951(3) 0.147(5) Uani 0.60 d PRD . .
F1B1 F 0.3926(4) -0.1918(4) 0.5974(3) 0.118(15) Uiso 0.20 d PRD . .
F2B1 F 0.5070(4) -0.3258(4) 0.6150(3) 0.109(12) Uiso 0.20 d PRD . .
F3B1 F 0.4395(4) -0.2334(4) 0.7049(3) 0.130(15) Uiso 0.20 d PRD . .
F4B1 F 0.3525(4) -0.3627(4) 0.6446(3) 0.099(12) Uiso 0.20 d PRD . .
F1B2 F 0.4057(4) -0.1659(4) 0.6276(3) 0.082(10) Uiso 0.20 d PRD . .
F2B2 F 0.4328(4) -0.3396(4) 0.5806(3) 0.149(16) Uiso 0.20 d PRD . .
F3B2 F 0.5103(4) -0.2891(4) 0.6764(3) 0.122(14) Uiso 0.20 d PRD . .
F4B2 F 0.3512(4) -0.3261(4) 0.6798(3) 0.159(17) Uiso 0.20 d PRD . .

loop_
_atom_site_aniso_label
_atom_site_aniso_U_11
_atom_site_aniso_U_22
_atom_site_aniso_U_33
_atom_site_aniso_U_23
_atom_site_aniso_U_13
_atom_site_aniso_U_12
S1 0.0486(15) 0.0635(18) 0.0704(18) -0.0063(15) -0.0009(14) -0.0049(14)
C1 0.057(7) 0.094(8) 0.126(11) 0.014(7) 0.030(7) -0.008(6)
C4 0.060(8) 0.053(7) 0.082(9) -0.009(5) -0.003(6) 0.007(5)
C3 0.040(6) 0.060(6) 0.065(7) -0.003(5) -0.017(5) 0.000(5)
C5 0.055(6) 0.059(7) 0.066(7) 0.002(6) -0.010(6) 0.013(5)
C11 0.082(8) 0.091(8) 0.070(8) -0.023(6) 0.005(7) 0.017(6)
C9 0.086(8) 0.068(7) 0.095(8) 0.015(6) -0.002(7) 0.022(6)
C7 0.046(7) 0.108(9) 0.105(9) -0.006(6) -0.015(6) -0.001(6)
C2 0.059(7) 0.051(7) 0.090(8) 0.011(5) -0.008(6) 0.001(5)
C8 0.089(8) 0.074(9) 0.27(2) -0.004(11) 0.014(10) -0.015(8)
C6 0.096(9) 0.060(7) 0.131(11) -0.014(7) 0.010(8) 0.014(6)
C10 0.081(8) 0.114(10) 0.113(10) 0.035(7) -0.033(8) 0.013(7)
B1 0.065(10) 0.127(14) 0.100(13) -0.016(10) -0.017(10) 0.027(10)
F1A 0.174(14) 0.163(13) 0.098(11) 0.040(8) 0.031(9) -0.072(9)
F2A 0.143(12) 0.097(9) 0.199(16) 0.003(8) -0.038(11) -0.050(8)
F3A 0.130(11) 0.133(10) 0.162(15) -0.007(8) -0.073(9) 0.056(8)
F4A 0.118(11) 0.167(12) 0.156(13) -0.031(9) 0.027(9) 0.057(9)

loop_
_atom_type_symbol
_atom_type_description
_atom_type_scat_dispersion_real
_atom_type_scat_dispersion_imag
_atom_type_scat_source
C C 0.0033 0.0016 'International Tables Vol C Tables 4.2.6.8 and 6.1.1.4'
H H 0.0000 0.0000 'International Tables Vol C Tables 4.2.6.8 and 6.1.1.4'
B B 0.0013 0.0007 'International Tables Vol C Tables 4.2.6.8 and 6.1.1.4'
F F 0.0171 0.0103 'International Tables Vol C Tables 4.2.6.8 and 6.1.1.4'
S S 0.1246 0.1234 'International Tables Vol C Tables 4.2.6.8 and 6.1.1.4'

loop_
_geom_angle_atom_site_label_1
_geom_angle_atom_site_label_2
_geom_angle_atom_site_label_3
_geom_angle
_geom_angle_site_symmetry_1
_geom_angle_site_symmetry_3
_geom_angle_publ_flag
C1 S1 C3 108.8(5) . . ?
C1 S1 C4 109.3(4) . . ?
C3 S1 C4 76.6(4) . . ?
S1 C1 H1A 109.5 . . ?
S1 C1 H1B 109.5 . . ?
H1A C1 H1B 109.5 . . ?
S1 C1 H1C 109.5 . . ?
H1A C1 H1C 109.5 . . ?
H1B C1 H1C 109.5 . . ?
C10 C4 C2 117.5(8) . . ?
C10 C4 C6 111.8(8) . . ?
C2 C4 C6 115.3(8) . . ?
C10 C4 S1 111.9(5) . . ?
C2 C4 S1 86.8(6) . . ?
C6 C4 S1 111.0(7) . . ?
C5 C3 C2 123.6(8) . . ?
C5 C3 S1 117.6(6) . . ?
C2 C3 S1 87.6(5) . . ?
C5 C3 H3 108.7 . . ?
C2 C3 H3 108.7 . . ?
S1 C3 H3 108.7 . . ?
C9 C5 C3 108.4(8) . . ?
C9 C5 C11 109.9(7) . . ?
C3 C5 C11 112.0(7) . . ?
C9 C5 C7 109.1(8) . . ?
C3 C5 C7 106.5(7) . . ?
C11 C5 C7 110.9(8) . . ?
C5 C11 H11A 109.5 . . ?
C5 C11 H11B 109.5 . . ?
H11A C11 H11B 109.5 . . ?
C5 C11 H11C 109.5 . . ?
H11A C11 H11C 109.5 . . ?
H11B C11 H11C 109.5 . . ?
C5 C9 H9A 109.5 . . ?
C5 C9 H9B 109.5 . . ?
H9A C9 H9B 109.5 . . ?
C5 C9 H9C 109.5 . . ?
H9A C9 H9C 109.5 . . ?
H9B C9 H9C 109.5 . . ?
C5 C7 H7A 109.5 . . ?
C5 C7 H7B 109.5 . . ?
H7A C7 H7B 109.5 . . ?
C5 C7 H7C 109.5 . . ?
H7A C7 H7C 109.5 . . ?
H7B C7 H7C 109.5 . . ?
C4 C2 C8 114.6(8) . . ?
C4 C2 C3 98.0(7) . . ?
C8 C2 C3 118.5(9) . . ?
C4 C2 H2 108.4 . . ?
C8 C2 H2 108.4 . . ?
C3 C2 H2 108.4 . . ?
C2 C8 H8A 109.5 . . ?
C2 C8 H8B 109.5 . . ?
H8A C8 H8B 109.5 . . ?
C2 C8 H8C 109.5 . . ?
H8A C8 H8C 109.5 . . ?
H8B C8 H8C 109.5 . . ?
C4 C6 H6A 109.5 . . ?
C4 C6 H6B 109.5 . . ?
H6A C6 H6B 109.5 . . ?
C4 C6 H6C 109.5 . . ?
H6A C6 H6C 109.5 . . ?
H6B C6 H6C 109.5 . . ?
C4 C10 H10A 109.5 . . ?
C4 C10 H10B 109.5 . . ?
H10A C10 H10B 109.5 . . ?
C4 C10 H10C 109.5 . . ?
H10A C10 H10C 109.5 . . ?
H10B C10 H10C 109.5 . . ?
F1B2 B1 F4B2 111.89(6) . . ?
F1B2 B1 F3B1 80.7 . . ?
F4B2 B1 F3B1 76.7 . . ?
F1B2 B1 F3A 134.1 . . ?
F4B2 B1 F3A 97.6 . . ?
F3B1 B1 F3A 72.7 . . ?
F1B2 B1 F4B1 124.8 . . ?
F4B2 B1 F4B1 34.5 . . ?
F3B1 B1 F4B1 110.1 . . ?
F3A B1 F4B1 99.6 . . ?
F1B2 B1 F1A 42.78(5) . . ?
F4B2 B1 F1A 149.4 . . ?
F3B1 B1 F1A 108.1 . . ?
F3A B1 F1A 112.8 . . ?
F4B1 B1 F1A 135.6 . . ?
F1B2 B1 F2B1 117.08(7) . . ?
F4B2 B1 F2B1 131.0 . . ?
F3B1 B1 F2B1 110.4 . . ?
F3A B1 F2B1 45.9 . . ?
F4B1 B1 F2B1 109.25(6) . . ?
F1A B1 F2B1 76.8 . . ?
F1B2 B1 F1B1 29.1 . . ?
F4B2 B1 F1B1 114.8 . . ?
F3B1 B1 F1B1 109.6 . . ?
F3A B1 F1B1 147.3 . . ?
F4B1 B1 F1B1 109.4 . . ?
F1A B1 F1B1 34.6 . . ?
F2B1 B1 F1B1 108.1 . . ?
F1B2 B1 F2B2 109.9 . . ?
F4B2 B1 F2B2 110.0 . . ?
F3B1 B1 F2B2 162.8 . . ?
F3A B1 F2B2 90.5 . . ?
F4B1 B1 F2B2 75.6 . . ?
F1A B1 F2B2 74.6 . . ?
F2B1 B1 F2B2 53.0 . . ?
F1B1 B1 F2B2 82.5 . . ?
F1B2 B1 F3B2 109.3 . . ?
F4B2 B1 F3B2 108.5 . . ?
F3B1 B1 F3B2 55.9 . . ?
F3A B1 F3B2 25.3 . . ?
F4B1 B1 F3B2 121.6 . . ?
F1A B1 F3B2 98.3 . . ?
F2B1 B1 F3B2 54.8 . . ?
F1B1 B1 F3B2 129.0 . . ?
F2B2 B1 F3B2 107.1 . . ?
F1B2 B1 F2A 113.7 . . ?
F4B2 B1 F2A 60.37(6) . . ?
F3B1 B1 F2A 137.0 . . ?
F3A B1 F2A 111.3 . . ?
F4B1 B1 F2A 27.9 . . ?
F1A B1 F2A 108.8 . . ?
F2B1 B1 F2A 98.67(7) . . ?
F1B1 B1 F2A 89.5 . . ?
F2B2 B1 F2A 52.2 . . ?
F3B2 B1 F2A 136.5 . . ?
F1B2 B1 F4A 66.40(8) . . ?
F4B2 B1 F4A 56.3 . . ?
F3B1 B1 F4A 38.4 . . ?
F3A B1 F4A 107.5 . . ?
F4B1 B1 F4A 88.85(6) . . ?
F1A B1 F4A 108.3 . . ?
F2B1 B1 F4A 148.8 . . ?
F1B1 B1 F4A 88.34(6) . . ?
F2B2 B1 F4A 158.1 . . ?
F3B2 B1 F4A 94.2 . . ?
F2A B1 F4A 108.06(6) . . ?
F1B1 F1A F1B2 43.2 . . ?
F1B1 F1A B1 73.3 . . ?
F1B2 F1A B1 67.4 . . ?
F1B1 F1A F2B2 87.25(10) . . ?
F1B2 F1A F2B2 111.91(10) . . ?
B1 F1A F2B2 53.05(6) . . ?
F1B1 F1A F2B1 119.92(8) . . ?
F1B2 F1A F2B1 116.39(8) . . ?
B1 F1A F2B1 51.7 . . ?
F2B2 F1A F2B1 42.7 . . ?
F4B1 F2A F2B2 124.4 . . ?
F4B1 F2A F4B2 22.5 . . ?
F2B2 F2A F4B2 119.2 . . ?
F4B1 F2A B1 74.45(5) . . ?
F2B2 F2A B1 63.66(7) . . ?
F4B2 F2A B1 58.6 . . ?
F3B2 F3A F2B1 94.76(6) . . ?
F3B2 F3A B1 79.2 . . ?
F2B1 F3A B1 67.4 . . ?
F3B2 F3A F3B1 47.38(5) . . ?
F2B1 F3A F3B1 112.0 . . ?
B1 F3A F3B1 53.7 . . ?
F3B1 F4A F4B2 97.30(7) . . ?
F3B1 F4A B1 68.1 . . ?
F4B2 F4A B1 59.55(8) . . ?
F3B1 F4A F1B2 89.3 . . ?
F4B2 F4A F1B2 104.86(7) . . ?
B1 F4A F1B2 54.7 . . ?
F1B2 F1B1 F1A 82.06(6) . . ?
F1B2 F1B1 B1 72.9 . . ?
F1A F1B1 B1 72.07(7) . . ?
F3A F2B1 F2B2 116.1 . . ?
F3A F2B1 F3B2 28.2 . . ?
F2B2 F2B1 F3B2 125.9 . . ?
F3A F2B1 B1 66.7 . . ?
F2B2 F2B1 B1 63.8 . . ?
F3B2 F2B1 B1 63.1 . . ?
F3A F2B1 F1A 108.30(6) . . ?
F2B2 F2B1 F1A 67.0 . . ?
F3B2 F2B1 F1A 87.7 . . ?
B1 F2B1 F1A 51.47(6) . . ?
F4A F3B1 F3B2 136.1 . . ?
F4A F3B1 B1 73.5 . . ?
F3B2 F3B1 B1 62.9 . . ?
F4A F3B1 F3A 121.9 . . ?
F3B2 F3B1 F3A 20.1 . . ?
B1 F3B1 F3A 53.7 . . ?
F4A F3B1 F4B2 50.17(6) . . ?
F3B2 F3B1 F4B2 95.71(7) . . ?
B1 F3B1 F4B2 51.3 . . ?
F3A F3B1 F4B2 76.5 . . ?
F4A F3B1 F1B2 59.4 . . ?
F3B2 F3B1 F1B2 92.8 . . ?
B1 F3B1 F1B2 49.2 . . ?
F3A F3B1 F1B2 95.4 . . ?
F4B2 F3B1 F1B2 81.0 . . ?
F2A F4B1 F4B2 139.2 . . ?
F2A F4B1 B1 77.7 . . ?
F4B2 F4B1 B1 71.8 . . ?
F2A F4B1 F2B2 36.6 . . ?
F4B2 F4B1 F2B2 124.3 . . ?
B1 F4B1 F2B2 52.58(6) . . ?
F1B1 F1B2 F1A 54.8 . . ?
F1B1 F1B2 B1 78.0 . . ?
F1A F1B2 B1 69.79(9) . . ?
F1B1 F1B2 F4A 119.8 . . ?
F1A F1B2 F4A 127.2 . . ?
B1 F1B2 F4A 58.85(6) . . ?
F1B1 F1B2 F3B1 127.8 . . ?
F1A F1B2 F3B1 103.9 . . ?
B1 F1B2 F3B1 50.1 . . ?
F4A F1B2 F3B1 31.4 . . ?
F2A F2B2 F2B1 117.7 . . ?
F2A F2B2 B1 64.1 . . ?
F2B1 F2B2 B1 63.2 . . ?
F2A F2B2 F1A 100.83(9) . . ?
F2B1 F2B2 F1A 70.3 . . ?
B1 F2B2 F1A 52.4 . . ?
F2A F2B2 F4B1 19.0 . . ?
F2B1 F2B2 F4B1 99.0 . . ?
B1 F2B2 F4B1 51.8 . . ?
F1A F2B2 F4B1 98.25(8) . . ?
F3A F3B2 F2B1 57.0 . . ?
F3A F3B2 F3B1 112.50(9) . . ?
F2B1 F3B2 F3B1 123.0 . . ?
F3A F3B2 B1 75.5 . . ?
F2B1 F3B2 B1 62.1 . . ?
F3B1 F3B2 B1 61.3 . . ?
F4B1 F4B2 F4A 132.9 . . ?
F4B1 F4B2 B1 73.8 . . ?
F4A F4B2 B1 64.12(7) . . ?
F4B1 F4B2 F2A 18.4 . . ?
F4A F4B2 F2A 115.11(5) . . ?
B1 F4B2 F2A 61.0 . . ?
F4B1 F4B2 F3B1 124.2 . . ?
F4A F4B2 F3B1 32.5 . . ?
B1 F4B2 F3B1 52.03(6) . . ?
F2A F4B2 F3B1 113.1 . . ?

loop_
_geom_bond_atom_site_label_1
_geom_bond_atom_site_label_2
_geom_bond_distance
_geom_bond_site_symmetry_2
_geom_bond_publ_flag
S1 C1 1.749(9) . ?
S1 C3 1.846(8) . ?
S1 C4 1.908(9) . ?
C1 H1A 0.9600 . ?
C1 H1B 0.9600 . ?
C1 H1C 0.9600 . ?
C4 C10 1.478(10) . ?
C4 C2 1.516(12) . ?
C4 C6 1.520(13) . ?
C3 C5 1.516(11) . ?
C3 C2 1.568(12) . ?
C3 H3 0.9800 . ?
C5 C9 1.512(11) . ?
C5 C11 1.516(10) . ?
C5 C7 1.532(12) . ?
C11 H11A 0.9600 . ?
C11 H11B 0.9600 . ?
C11 H11C 0.9600 . ?
C9 H9A 0.9600 . ?
C9 H9B 0.9600 . ?
C9 H9C 0.9600 . ?
C7 H7A 0.9600 . ?
C7 H7B 0.9600 . ?
C7 H7C 0.9600 . ?
C2 C8 1.540(13) . ?
C2 H2 0.9800 . ?
C8 H8A 0.9600 . ?
C8 H8B 0.9600 . ?
C8 H8C 0.9600 . ?
C6 H6A 0.9600 . ?
C6 H6B 0.9600 . ?
C6 H6C 0.9600 . ?
C10 H10A 0.9600 . ?
C10 H10B 0.9600 . ?
C10 H10C 0.9600 . ?
B1 F1B2 1.3319 . ?
B1 F4B2 1.3375(11) . ?
B1 F3B1 1.3509 . ?
B1 F3A 1.3513 . ?
B1 F4B1 1.3520 . ?
B1 F1A 1.3537(11) . ?
B1 F2B1 1.3582 . ?
B1 F1B1 1.3629 . ?
B1 F2B2 1.3658 . ?
B1 F3B2 1.3708 . ?
B1 F2A 1.3711 . ?
B1 F4A 1.3959 . ?
F1A F1B1 0.8082 . ?
F1A F1B2 0.9797 . ?
F1A F2B2 1.6473 . ?
F1A F2B1 1.6848 . ?
F2A F4B1 0.6559 . ?
F2A F2B2 1.2045 . ?
F2A F4B2 1.3621 . ?
F3A F3B2 0.5959 . ?
F3A F2B1 1.0575 . ?
F3A F3B1 1.6009(15) . ?
F4A F3B1 0.9040 . ?
F4A F4B2 1.2912 . ?
F4A F1B2 1.4947 . ?
F1B1 F1B2 0.6767 . ?
F2B1 F2B2 1.2150 . ?
F2B1 F3B2 1.2562 . ?
F3B1 F3B2 1.2752 . ?
F3B1 F4B2 1.6676 . ?
F3B1 F1B2 1.7368 . ?
F4B1 F4B2 0.7966 . ?
F4B1 F2B2 1.6656 . ?

loop_
_geom_torsion_atom_site_label_1
_geom_torsion_atom_site_label_2
_geom_torsion_atom_site_label_3
_geom_torsion_atom_site_label_4
_geom_torsion
_geom_torsion_site_symmetry_1
_geom_torsion_site_symmetry_2
_geom_torsion_site_symmetry_3
_geom_torsion_site_symmetry_4
_geom_torsion_publ_flag
C1 S1 C4 C10 -113.1(8) . . . . ?
C3 S1 C4 C10 141.4(8) . . . . ?
C1 S1 C4 C2 128.4(6) . . . . ?
C3 S1 C4 C2 22.9(6) . . . . ?
C1 S1 C4 C6 12.6(8) . . . . ?
C3 S1 C4 C6 -93.0(7) . . . . ?
C1 S1 C3 C5 104.8(7) . . . . ?
C4 S1 C3 C5 -149.1(7) . . . . ?
C1 S1 C3 C2 -128.2(6) . . . . ?
C4 S1 C3 C2 -22.1(5) . . . . ?
C2 C3 C5 C9 -176.7(8) . . . . ?
S1 C3 C5 C9 -69.8(9) . . . . ?
C2 C3 C5 C11 -55.3(11) . . . . ?
S1 C3 C5 C11 51.5(10) . . . . ?
C2 C3 C5 C7 66.0(10) . . . . ?
S1 C3 C5 C7 172.9(7) . . . . ?
C10 C4 C2 C8 93.8(10) . . . . ?
C6 C4 C2 C8 -41.4(12) . . . . ?
S1 C4 C2 C8 -153.1(8) . . . . ?
C10 C4 C2 C3 -139.8(7) . . . . ?
C6 C4 C2 C3 85.0(9) . . . . ?
S1 C4 C2 C3 -26.7(6) . . . . ?
C5 C3 C2 C4 149.6(8) . . . . ?
S1 C3 C2 C4 27.7(6) . . . . ?
C5 C3 C2 C8 -86.8(11) . . . . ?
S1 C3 C2 C8 151.3(8) . . . . ?
F1B2 B1 F1A F1B1 -45.6 . . . . ?
F4B2 B1 F1A F1B1 -4.0 . . . . ?
F3B1 B1 F1A F1B1 -98.38(7) . . . . ?
F3A B1 F1A F1B1 -176.7 . . . . ?
F4B1 B1 F1A F1B1 49.96(8) . . . . ?
F2B1 B1 F1A F1B1 154.1 . . . . ?
F2B2 B1 F1A F1B1 99.36(7) . . . . ?
F3B2 B1 F1A F1B1 -155.1 . . . . ?
F2A B1 F1A F1B1 59.33(7) . . . . ?
F4A B1 F1A F1B1 -57.9 . . . . ?
F4B2 B1 F1A F1B2 41.6 . . . . ?
F3B1 B1 F1A F1B2 -52.8 . . . . ?
F3A B1 F1A F1B2 -131.1 . . . . ?
F4B1 B1 F1A F1B2 95.5 . . . . ?
F2B1 B1 F1A F1B2 -160.3 . . . . ?
F1B1 B1 F1A F1B2 45.6 . . . . ?
F2B2 B1 F1A F1B2 144.9 . . . . ?
F3B2 B1 F1A F1B2 -109.5 . . . . ?
F2A B1 F1A F1B2 104.9 . . . . ?
F4A B1 F1A F1B2 -12.3 . . . . ?
F1B2 B1 F1A F2B2 -144.9 . . . . ?
F4B2 B1 F1A F2B2 -103.3 . . . . ?
F3B1 B1 F1A F2B2 162.3 . . . . ?
F3A B1 F1A F2B2 83.95(6) . . . . ?
F4B1 B1 F1A F2B2 -49.4 . . . . ?
F2B1 B1 F1A F2B2 54.8 . . . . ?
F1B1 B1 F1A F2B2 -99.36(7) . . . . ?
F3B2 B1 F1A F2B2 105.5 . . . . ?
F2A B1 F1A F2B2 -40.0 . . . . ?
F4A B1 F1A F2B2 -157.3 . . . . ?
F1B2 B1 F1A F2B1 160.3 . . . . ?
F4B2 B1 F1A F2B1 -158.1 . . . . ?
F3B1 B1 F1A F2B1 107.5 . . . . ?
F3A B1 F1A F2B1 29.2 . . . . ?
F4B1 B1 F1A F2B1 -104.17(6) . . . . ?
F1B1 B1 F1A F2B1 -154.1 . . . . ?
F2B2 B1 F1A F2B1 -54.8 . . . . ?
F3B2 B1 F1A F2B1 50.8 . . . . ?
F2A B1 F1A F2B1 -94.8 . . . . ?
F4A B1 F1A F2B1 148.0 . . . . ?
F1B2 B1 F2A F4B1 -120.1 . . . . ?
F4B2 B1 F2A F4B1 -17.5 . . . . ?
F3B1 B1 F2A F4B1 -17.8 . . . . ?
F3A B1 F2A F4B1 69.2 . . . . ?
F1A B1 F2A F4B1 -165.9 . . . . ?
F2B1 B1 F2A F4B1 115.2 . . . . ?
F1B1 B1 F2A F4B1 -136.6 . . . . ?
F2B2 B1 F2A F4B1 142.4 . . . . ?
F3B2 B1 F2A F4B1 68.5 . . . . ?
F4A B1 F2A F4B1 -48.6 . . . . ?
F1B2 B1 F2A F2B2 97.48(6) . . . . ?
F4B2 B1 F2A F2B2 -159.9 . . . . ?
F3B1 B1 F2A F2B2 -160.3 . . . . ?
F3A B1 F2A F2B2 -73.21(6) . . . . ?
F4B1 B1 F2A F2B2 -142.4 . . . . ?
F1A B1 F2A F2B2 51.7 . . . . ?
F2B1 B1 F2A F2B2 -27.3 . . . . ?
F1B1 B1 F2A F2B2 80.92(6) . . . . ?
F3B2 B1 F2A F2B2 -73.91(6) . . . . ?
F4A B1 F2A F2B2 169.0 . . . . ?
F1B2 B1 F2A F4B2 -102.62(6) . . . . ?
F3B1 B1 F2A F4B2 -0.4 . . . . ?
F3A B1 F2A F4B2 86.70(5) . . . . ?
F4B1 B1 F2A F4B2 17.5 . . . . ?
F1A B1 F2A F4B2 -148.4 . . . . ?
F2B1 B1 F2A F4B2 132.6 . . . . ?
F1B1 B1 F2A F4B2 -119.2 . . . . ?
F2B2 B1 F2A F4B2 159.9 . . . . ?
F3B2 B1 F2A F4B2 85.99(6) . . . . ?
F4A B1 F2A F4B2 -31.1 . . . . ?
F1B2 B1 F3A F3B2 13.1 . . . . ?
F4B2 B1 F3A F3B2 -117.76(6) . . . . ?
F3B1 B1 F3A F3B2 -44.3 . . . . ?
F4B1 B1 F3A F3B2 -152.6 . . . . ?
F1A B1 F3A F3B2 58.51(8) . . . . ?
F2B1 B1 F3A F3B2 99.86(8) . . . . ?
F1B1 B1 F3A F3B2 55.02(6) . . . . ?
F2B2 B1 F3A F3B2 132.0 . . . . ?
F2A B1 F3A F3B2 -178.9 . . . . ?
F4A B1 F3A F3B2 -60.73(8) . . . . ?
F1B2 B1 F3A F2B1 -86.80(7) . . . . ?
F4B2 B1 F3A F2B1 142.4 . . . . ?
F3B1 B1 F3A F2B1 -144.2 . . . . ?
F4B1 B1 F3A F2B1 107.58(6) . . . . ?
F1A B1 F3A F2B1 -41.3 . . . . ?
F1B1 B1 F3A F2B1 -44.8 . . . . ?
F2B2 B1 F3A F2B1 32.1 . . . . ?
F3B2 B1 F3A F2B1 -99.86(8) . . . . ?
F2A B1 F3A F2B1 81.28(8) . . . . ?
F4A B1 F3A F2B1 -160.6 . . . . ?
F1B2 B1 F3A F3B1 57.4 . . . . ?
F4B2 B1 F3A F3B1 -73.4 . . . . ?
F4B1 B1 F3A F3B1 -108.2 . . . . ?
F1A B1 F3A F3B1 102.8 . . . . ?
F2B1 B1 F3A F3B1 144.2 . . . . ?
F1B1 B1 F3A F3B1 99.4 . . . . ?
F2B2 B1 F3A F3B1 176.3 . . . . ?
F3B2 B1 F3A F3B1 44.3 . . . . ?
F2A B1 F3A F3B1 -134.5 . . . . ?
F4A B1 F3A F3B1 -16.4 . . . . ?
F1B2 B1 F4A F3B1 -105.49(5) . . . . ?
F4B2 B1 F4A F3B1 113.3 . . . . ?
F3A B1 F4A F3B1 25.7 . . . . ?
F4B1 B1 F4A F3B1 125.4 . . . . ?
F1A B1 F4A F3B1 -96.4 . . . . ?
F2B1 B1 F4A F3B1 -1.7 . . . . ?
F1B1 B1 F4A F3B1 -125.2 . . . . ?
F2B2 B1 F4A F3B1 169.7 . . . . ?
F3B2 B1 F4A F3B1 3.8 . . . . ?
F2A B1 F4A F3B1 145.9 . . . . ?
F1B2 B1 F4A F4B2 141.2 . . . . ?
F3B1 B1 F4A F4B2 -113.3 . . . . ?
F3A B1 F4A F4B2 -87.6 . . . . ?
F4B1 B1 F4A F4B2 12.1 . . . . ?
F1A B1 F4A F4B2 150.3 . . . . ?
F2B1 B1 F4A F4B2 -115.0 . . . . ?
F1B1 B1 F4A F4B2 121.6 . . . . ?
F2B2 B1 F4A F4B2 56.40(8) . . . . ?
F3B2 B1 F4A F4B2 -109.5 . . . . ?
F2A B1 F4A F4B2 32.6 . . . . ?
F4B2 B1 F4A F1B2 -141.2 . . . . ?
F3B1 B1 F4A F1B2 105.49(5) . . . . ?
F3A B1 F4A F1B2 131.2 . . . . ?
F4B1 B1 F4A F1B2 -129.1 . . . . ?
F1A B1 F4A F1B2 9.1 . . . . ?
F2B1 B1 F4A F1B2 103.8 . . . . ?
F1B1 B1 F4A F1B2 -19.7 . . . . ?
F2B2 B1 F4A F1B2 -84.84(10) . . . . ?
F3B2 B1 F4A F1B2 109.3 . . . . ?
F2A B1 F4A F1B2 -108.6 . . . . ?
B1 F1A F1B1 F1B2 74.5 . . . . ?
F2B2 F1A F1B1 F1B2 126.7 . . . . ?
F2B1 F1A F1B1 F1B2 97.8 . . . . ?
F1B2 F1A F1B1 B1 -74.5 . . . . ?
F2B2 F1A F1B1 B1 52.1 . . . . ?
F2B1 F1A F1B1 B1 23.3 . . . . ?
F4B2 B1 F1B1 F1B2 90.79(6) . . . . ?
F3B1 B1 F1B1 F1B2 6.8 . . . . ?
F3A B1 F1B1 F1B2 -81.32(6) . . . . ?
F4B1 B1 F1B1 F1B2 127.6 . . . . ?
F1A B1 F1B1 F1B2 -86.99(8) . . . . ?
F2B1 B1 F1B1 F1B2 -113.53(7) . . . . ?
F2B2 B1 F1B1 F1B2 -160.6 . . . . ?
F3B2 B1 F1B1 F1B2 -54.6 . . . . ?
F2A B1 F1B1 F1B2 147.5 . . . . ?
F4A B1 F1B1 F1B2 39.43(6) . . . . ?
F1B2 B1 F1B1 F1A 86.99(8) . . . . ?
F4B2 B1 F1B1 F1A 177.8 . . . . ?
F3B1 B1 F1B1 F1A 93.82(7) . . . . ?
F3A B1 F1B1 F1A 5.7 . . . . ?
F4B1 B1 F1B1 F1A -145.39(7) . . . . ?
F2B1 B1 F1B1 F1A -26.5 . . . . ?
F2B2 B1 F1B1 F1A -73.58(7) . . . . ?
F3B2 B1 F1B1 F1A 32.41(5) . . . . ?
F2A B1 F1B1 F1A -125.50(8) . . . . ?
F4A B1 F1B1 F1A 126.4 . . . . ?
F3B2 F3A F2B1 F2B2 -117.91(6) . . . . ?
B1 F3A F2B1 F2B2 -41.7 . . . . ?
F3B1 F3A F2B1 F2B2 -72.3 . . . . ?
B1 F3A F2B1 F3B2 76.19(6) . . . . ?
F3B1 F3A F2B1 F3B2 45.6 . . . . ?
F3B2 F3A F2B1 B1 -76.19(6) . . . . ?
F3B1 F3A F2B1 B1 -30.6 . . . . ?
F3B2 F3A F2B1 F1A -45.2 . . . . ?
B1 F3A F2B1 F1A 31.0 . . . . ?
F3B1 F3A F2B1 F1A 0.5 . . . . ?
F1B2 B1 F2B1 F3A 126.4 . . . . ?
F4B2 B1 F2B1 F3A -53.3 . . . . ?
F3B1 B1 F2B1 F3A 36.6 . . . . ?
F4B1 B1 F2B1 F3A -84.7 . . . . ?
F1A B1 F2B1 F3A 141.3 . . . . ?
F1B1 B1 F2B1 F3A 156.4 . . . . ?
F2B2 B1 F2B1 F3A -138.3 . . . . ?
F3B2 B1 F2B1 F3A 31.0 . . . . ?
F2A B1 F2B1 F3A -111.3 . . . . ?
F4A B1 F2B1 F3A 37.7 . . . . ?
F1B2 B1 F2B1 F2B2 -95.4 . . . . ?
F4B2 B1 F2B1 F2B2 84.9 . . . . ?
F3B1 B1 F2B1 F2B2 174.8 . . . . ?
F3A B1 F2B1 F2B2 138.3 . . . . ?
F4B1 B1 F2B1 F2B2 53.6 . . . . ?
F1A B1 F2B1 F2B2 -80.5 . . . . ?
F1B1 B1 F2B1 F2B2 -65.4 . . . . ?
F3B2 B1 F2B1 F2B2 169.2 . . . . ?
F2A B1 F2B1 F2B2 27.0 . . . . ?
F4A B1 F2B1 F2B2 176.0 . . . . ?
F1B2 B1 F2B1 F3B2 95.4 . . . . ?
F4B2 B1 F2B1 F3B2 -84.3 . . . . ?
F3B1 B1 F2B1 F3B2 5.6 . . . . ?
F3A B1 F2B1 F3B2 -31.0 . . . . ?
F4B1 B1 F2B1 F3B2 -115.7 . . . . ?
F1A B1 F2B1 F3B2 110.3 . . . . ?
F1B1 B1 F2B1 F3B2 125.4 . . . . ?
F2B2 B1 F2B1 F3B2 -169.2 . . . . ?
F2A B1 F2B1 F3B2 -142.3 . . . . ?
F4A B1 F2B1 F3B2 6.7 . . . . ?
F1B2 B1 F2B1 F1A -14.9 . . . . ?
F4B2 B1 F2B1 F1A 165.4 . . . . ?
F3B1 B1 F2B1 F1A -104.7 . . . . ?
F3A B1 F2B1 F1A -141.3 . . . . ?
F4B1 B1 F2B1 F1A 134.1 . . . . ?
F1B1 B1 F2B1 F1A 15.1 . . . . ?
F2B2 B1 F2B1 F1A 80.5 . . . . ?
F3B2 B1 F2B1 F1A -110.3 . . . . ?
F2A B1 F2B1 F1A 107.4 . . . . ?
F4A B1 F2B1 F1A -103.5 . . . . ?
F1B1 F1A F2B1 F3A -66.1 . . . . ?
F1B2 F1A F2B1 F3A -16.9 . . . . ?
B1 F1A F2B1 F3A -37.2 . . . . ?
F2B2 F1A F2B1 F3A -111.3 . . . . ?
F1B1 F1A F2B1 F2B2 45.3 . . . . ?
F1B2 F1A F2B1 F2B2 94.41(7) . . . . ?
B1 F1A F2B1 F2B2 74.09(6) . . . . ?
F1B1 F1A F2B1 F3B2 -85.7 . . . . ?
F1B2 F1A F2B1 F3B2 -36.51(6) . . . . ?
B1 F1A F2B1 F3B2 -56.8 . . . . ?
F2B2 F1A F2B1 F3B2 -130.9 . . . . ?
F1B1 F1A F2B1 B1 -28.8 . . . . ?
F1B2 F1A F2B1 B1 20.3 . . . . ?
F2B2 F1A F2B1 B1 -74.09(6) . . . . ?
F4B2 F4A F3B1 F3B2 47.1 . . . . ?
B1 F4A F3B1 F3B2 -5.9 . . . . ?
F1B2 F4A F3B1 F3B2 -57.8 . . . . ?
F4B2 F4A F3B1 B1 52.98(6) . . . . ?
F1B2 F4A F3B1 B1 -51.9 . . . . ?
F4B2 F4A F3B1 F3A 28.7 . . . . ?
B1 F4A F3B1 F3A -24.3 . . . . ?
F1B2 F4A F3B1 F3A -76.20(6) . . . . ?
B1 F4A F3B1 F4B2 -52.98(6) . . . . ?
F1B2 F4A F3B1 F4B2 -104.88(7) . . . . ?
F4B2 F4A F3B1 F1B2 104.88(7) . . . . ?
B1 F4A F3B1 F1B2 51.9 . . . . ?
F1B2 B1 F3B1 F4A 63.49(8) . . . . ?
F4B2 B1 F3B1 F4A -51.8 . . . . ?
F3A B1 F3B1 F4A -154.3 . . . . ?
F4B1 B1 F3B1 F4A -60.2 . . . . ?
F1A B1 F3B1 F4A 96.75(7) . . . . ?
F2B1 B1 F3B1 F4A 179.0 . . . . ?
F1B1 B1 F3B1 F4A 60.14(8) . . . . ?
F2B2 B1 F3B1 F4A -166.90(8) . . . . ?
F3B2 B1 F3B1 F4A -175.4 . . . . ?
F2A B1 F3B1 F4A -51.5 . . . . ?
F1B2 B1 F3B1 F3B2 -121.07(7) . . . . ?
F4B2 B1 F3B1 F3B2 123.7 . . . . ?
F3A B1 F3B1 F3B2 21.1 . . . . ?
F4B1 B1 F3B1 F3B2 115.2 . . . . ?
F1A B1 F3B1 F3B2 -87.82(5) . . . . ?
F2B1 B1 F3B1 F3B2 -5.5 . . . . ?
F1B1 B1 F3B1 F3B2 -124.43(7) . . . . ?
F2B2 B1 F3B1 F3B2 8.54(7) . . . . ?
F2A B1 F3B1 F3B2 124.0 . . . . ?
F4A B1 F3B1 F3B2 175.4 . . . . ?
F1B2 B1 F3B1 F3A -142.2 . . . . ?
F4B2 B1 F3B1 F3A 102.5 . . . . ?
F4B1 B1 F3B1 F3A 94.1 . . . . ?
F1A B1 F3B1 F3A -108.9 . . . . ?
F2B1 B1 F3B1 F3A -26.7 . . . . ?
F1B1 B1 F3B1 F3A -145.6 . . . . ?
F2B2 B1 F3B1 F3A -12.6 . . . . ?
F3B2 B1 F3B1 F3A -21.1 . . . . ?
F2A B1 F3B1 F3A 102.8 . . . . ?
F4A B1 F3B1 F3A 154.3 . . . . ?
F1B2 B1 F3B1 F4B2 115.3 . . . . ?
F3A B1 F3B1 F4B2 -102.5 . . . . ?
F4B1 B1 F3B1 F4B2 -8.4 . . . . ?
F1A B1 F3B1 F4B2 148.5 . . . . ?
F2B1 B1 F3B1 F4B2 -129.2 . . . . ?
F1B1 B1 F3B1 F4B2 111.9 . . . . ?
F2B2 B1 F3B1 F4B2 -115.1 . . . . ?
F3B2 B1 F3B1 F4B2 -123.7 . . . . ?
F2A B1 F3B1 F4B2 0.3 . . . . ?
F4A B1 F3B1 F4B2 51.8 . . . . ?
F4B2 B1 F3B1 F1B2 -115.3 . . . . ?
F3A B1 F3B1 F1B2 142.2 . . . . ?
F4B1 B1 F3B1 F1B2 -123.7 . . . . ?
F1A B1 F3B1 F1B2 33.3 . . . . ?
F2B1 B1 F3B1 F1B2 115.55(6) . . . . ?
F1B1 B1 F3B1 F1B2 -3.4 . . . . ?
F2B2 B1 F3B1 F1B2 129.6 . . . . ?
F3B2 B1 F3B1 F1B2 121.07(7) . . . . ?
F2A B1 F3B1 F1B2 -114.95(6) . . . . ?
F4A B1 F3B1 F1B2 -63.49(8) . . . . ?
F3B2 F3A F3B1 F4A 140.4 . . . . ?
F2B1 F3A F3B1 F4A 64.9 . . . . ?
B1 F3A F3B1 F4A 29.3 . . . . ?
F2B1 F3A F3B1 F3B2 -75.5 . . . . ?
B1 F3A F3B1 F3B2 -111.1 . . . . ?
F3B2 F3A F3B1 B1 111.1 . . . . ?
F2B1 F3A F3B1 B1 35.6 . . . . ?
F3B2 F3A F3B1 F4B2 162.7 . . . . ?
F2B1 F3A F3B1 F4B2 87.2 . . . . ?
B1 F3A F3B1 F4B2 51.6 . . . . ?
F3B2 F3A F3B1 F1B2 83.4 . . . . ?
F2B1 F3A F3B1 F1B2 7.9 . . . . ?
B1 F3A F3B1 F1B2 -27.8 . . . . ?
F2B2 F2A F4B1 F4B2 83.57(6) . . . . ?
B1 F2A F4B1 F4B2 42.1 . . . . ?
F2B2 F2A F4B1 B1 41.5 . . . . ?
F4B2 F2A F4B1 B1 -42.1 . . . . ?
F4B2 F2A F4B1 F2B2 -83.57(6) . . . . ?
B1 F2A F4B1 F2B2 -41.5 . . . . ?
F1B2 B1 F4B1 F2A 74.6 . . . . ?
F4B2 B1 F4B1 F2A 152.5 . . . . ?
F3B1 B1 F4B1 F2A 167.2 . . . . ?
F3A B1 F4B1 F2A -117.9 . . . . ?
F1A B1 F4B1 F2A 19.2 . . . . ?
F2B1 B1 F4B1 F2A -71.4 . . . . ?
F1B1 B1 F4B1 F2A 46.7 . . . . ?
F2B2 B1 F4B1 F2A -29.8 . . . . ?
F3B2 B1 F4B1 F2A -131.3 . . . . ?
F4A B1 F4B1 F2A 134.5 . . . . ?
F1B2 B1 F4B1 F4B2 -77.9 . . . . ?
F3B1 B1 F4B1 F4B2 14.6 . . . . ?
F3A B1 F4B1 F4B2 89.6 . . . . ?
F1A B1 F4B1 F4B2 -133.3 . . . . ?
F2B1 B1 F4B1 F4B2 136.1 . . . . ?
F1B1 B1 F4B1 F4B2 -105.8 . . . . ?
F2B2 B1 F4B1 F4B2 177.6 . . . . ?
F3B2 B1 F4B1 F4B2 76.2 . . . . ?
F2A B1 F4B1 F4B2 -152.5 . . . . ?
F4A B1 F4B1 F4B2 -18.0 . . . . ?
F1B2 B1 F4B1 F2B2 104.5 . . . . ?
F4B2 B1 F4B1 F2B2 -177.6 . . . . ?
F3B1 B1 F4B1 F2B2 -163.0 . . . . ?
F3A B1 F4B1 F2B2 -88.1 . . . . ?
F1A B1 F4B1 F2B2 49.1 . . . . ?
F2B1 B1 F4B1 F2B2 -41.6 . . . . ?
F1B1 B1 F4B1 F2B2 76.5 . . . . ?
F3B2 B1 F4B1 F2B2 -101.4 . . . . ?
F2A B1 F4B1 F2B2 29.8 . . . . ?
F4A B1 F4B1 F2B2 164.4 . . . . ?
B1 F1B1 F1B2 F1A 73.60(9) . . . . ?
F1A F1B1 F1B2 B1 -73.60(9) . . . . ?
F1A F1B1 F1B2 F4A -116.67(7) . . . . ?
B1 F1B1 F1B2 F4A -43.1 . . . . ?
F1A F1B1 F1B2 F3B1 -79.93(9) . . . . ?
B1 F1B1 F1B2 F3B1 -6.3 . . . . ?
B1 F1A F1B2 F1B1 -89.4 . . . . ?
F2B2 F1A F1B2 F1B1 -59.7 . . . . ?
F2B1 F1A F1B2 F1B1 -106.5 . . . . ?
F1B1 F1A F1B2 B1 89.4 . . . . ?
F2B2 F1A F1B2 B1 29.7 . . . . ?
F2B1 F1A F1B2 B1 -17.2 . . . . ?
F1B1 F1A F1B2 F4A 103.1 . . . . ?
B1 F1A F1B2 F4A 13.7 . . . . ?
F2B2 F1A F1B2 F4A 43.4 . . . . ?
F2B1 F1A F1B2 F4A -3.4 . . . . ?
F1B1 F1A F1B2 F3B1 126.7 . . . . ?
B1 F1A F1B2 F3B1 37.4 . . . . ?
F2B2 F1A F1B2 F3B1 67.0 . . . . ?
F2B1 F1A F1B2 F3B1 20.2 . . . . ?
F4B2 B1 F1B2 F1B1 -102.0 . . . . ?
F3B1 B1 F1B2 F1B1 -173.5 . . . . ?
F3A B1 F1B2 F1B1 132.0 . . . . ?
F4B1 B1 F1B2 F1B1 -65.4 . . . . ?
F1A B1 F1B2 F1B1 56.6 . . . . ?
F2B1 B1 F1B2 F1B1 78.3 . . . . ?
F2B2 B1 F1B2 F1B1 20.5 . . . . ?
F3B2 B1 F1B2 F1B1 137.8 . . . . ?
F2A B1 F1B2 F1B1 -35.9 . . . . ?
F4A B1 F1B2 F1B1 -136.1 . . . . ?
F4B2 B1 F1B2 F1A -158.6 . . . . ?
F3B1 B1 F1B2 F1A 129.9 . . . . ?
F3A B1 F1B2 F1A 75.3 . . . . ?
F4B1 B1 F1B2 F1A -122.0 . . . . ?
F2B1 B1 F1B2 F1A 21.6 . . . . ?
F1B1 B1 F1B2 F1A -56.6 . . . . ?
F2B2 B1 F1B2 F1A -36.1 . . . . ?
F3B2 B1 F1B2 F1A 81.2 . . . . ?
F2A B1 F1B2 F1A -92.5 . . . . ?
F4A B1 F1B2 F1A 167.2 . . . . ?
F4B2 B1 F1B2 F4A 34.2 . . . . ?
F3B1 B1 F1B2 F4A -37.3 . . . . ?
F3A B1 F1B2 F4A -91.9 . . . . ?
F4B1 B1 F1B2 F4A 70.7 . . . . ?
F1A B1 F1B2 F4A -167.2 . . . . ?
F2B1 B1 F1B2 F4A -145.6 . . . . ?
F1B1 B1 F1B2 F4A 136.1 . . . . ?
F2B2 B1 F1B2 F4A 156.7 . . . . ?
F3B2 B1 F1B2 F4A -86.0 . . . . ?
F2A B1 F1B2 F4A 100.2 . . . . ?
F4B2 B1 F1B2 F3B1 71.5 . . . . ?
F3A B1 F1B2 F3B1 -54.6 . . . . ?
F4B1 B1 F1B2 F3B1 108.1 . . . . ?
F1A B1 F1B2 F3B1 -129.9 . . . . ?
F2B1 B1 F1B2 F3B1 -108.3 . . . . ?
F1B1 B1 F1B2 F3B1 173.5 . . . . ?
F2B2 B1 F1B2 F3B1 -166.0 . . . . ?
F3B2 B1 F1B2 F3B1 -48.7 . . . . ?
F2A B1 F1B2 F3B1 137.6 . . . . ?
F4A B1 F1B2 F3B1 37.3 . . . . ?
F3B1 F4A F1B2 F1B1 114.74(7) . . . . ?
F4B2 F4A F1B2 F1B1 17.4 . . . . ?
B1 F4A F1B2 F1B1 51.3 . . . . ?
F3B1 F4A F1B2 F1A 48.3 . . . . ?
F4B2 F4A F1B2 F1A -49.0 . . . . ?
B1 F4A F1B2 F1A -15.1 . . . . ?
F3B1 F4A F1B2 B1 63.4 . . . . ?
F4B2 F4A F1B2 B1 -33.9 . . . . ?
F4B2 F4A F1B2 F3B1 -97.36(7) . . . . ?
B1 F4A F1B2 F3B1 -63.4 . . . . ?
F4A F3B1 F1B2 F1B1 -86.23(9) . . . . ?
F3B2 F3B1 F1B2 F1B1 57.82(8) . . . . ?
B1 F3B1 F1B2 F1B1 8.1 . . . . ?
F3A F3B1 F1B2 F1B1 37.83(5) . . . . ?
F4B2 F3B1 F1B2 F1B1 -37.5 . . . . ?
F4A F3B1 F1B2 F1A -142.2 . . . . ?
F3B2 F3B1 F1B2 F1A 1.9 . . . . ?
B1 F3B1 F1B2 F1A -47.89(8) . . . . ?
F3A F3B1 F1B2 F1A -18.1 . . . . ?
F4B2 F3B1 F1B2 F1A -93.49(8) . . . . ?
F4A F3B1 F1B2 B1 -94.32(8) . . . . ?
F3B2 F3B1 F1B2 B1 49.74(8) . . . . ?
F3A F3B1 F1B2 B1 29.7 . . . . ?
F4B2 F3B1 F1B2 B1 -45.6 . . . . ?
F3B2 F3B1 F1B2 F4A 144.1 . . . . ?
B1 F3B1 F1B2 F4A 94.32(8) . . . . ?
F3A F3B1 F1B2 F4A 124.1 . . . . ?
F4B2 F3B1 F1B2 F4A 48.72(8) . . . . ?
F4B1 F2A F2B2 F2B1 -10.5 . . . . ?
F4B2 F2A F2B2 F2B1 15.2 . . . . ?
B1 F2A F2B2 F2B1 34.9 . . . . ?
F4B1 F2A F2B2 B1 -45.4 . . . . ?
F4B2 F2A F2B2 B1 -19.6 . . . . ?
F4B1 F2A F2B2 F1A -83.8 . . . . ?
F4B2 F2A F2B2 F1A -58.0 . . . . ?
B1 F2A F2B2 F1A -38.4 . . . . ?
F4B2 F2A F2B2 F4B1 25.8 . . . . ?
B1 F2A F2B2 F4B1 45.4 . . . . ?
F3A F2B1 F2B2 F2A 7.7 . . . . ?
F3B2 F2B1 F2B2 F2A -23.3 . . . . ?
B1 F2B1 F2B2 F2A -35.2 . . . . ?
F1A F2B1 F2B2 F2A -92.15(8) . . . . ?
F3A F2B1 F2B2 B1 42.9 . . . . ?
F3B2 F2B1 F2B2 B1 11.9 . . . . ?
F1A F2B1 F2B2 B1 -56.95(6) . . . . ?
F3A F2B1 F2B2 F1A 99.87(9) . . . . ?
F3B2 F2B1 F2B2 F1A 68.81(8) . . . . ?
B1 F2B1 F2B2 F1A 56.95(7) . . . . ?
F3A F2B1 F2B2 F4B1 4.3 . . . . ?
F3B2 F2B1 F2B2 F4B1 -26.8 . . . . ?
B1 F2B1 F2B2 F4B1 -38.6 . . . . ?
F1A F2B1 F2B2 F4B1 -95.60(8) . . . . ?
F1B2 B1 F2B2 F2A -105.1 . . . . ?
F4B2 B1 F2B2 F2A 18.5 . . . . ?
F3B1 B1 F2B2 F2A 128.86(6) . . . . ?
F3A B1 F2B2 F2A 116.9 . . . . ?
F4B1 B1 F2B2 F2A 17.1 . . . . ?
F1A B1 F2B2 F2A -129.6 . . . . ?
F2B1 B1 F2B2 F2A 145.4 . . . . ?
F1B1 B1 F2B2 F2A -95.2 . . . . ?
F3B2 B1 F2B2 F2A 136.3 . . . . ?
F4A B1 F2B2 F2A -29.00(6) . . . . ?
F1B2 B1 F2B2 F2B1 109.47(5) . . . . ?
F4B2 B1 F2B2 F2B1 -126.9 . . . . ?
F3B1 B1 F2B2 F2B1 -16.57(6) . . . . ?
F3A B1 F2B2 F2B1 -28.6 . . . . ?
F4B1 B1 F2B2 F2B1 -128.3 . . . . ?
F1A B1 F2B2 F2B1 84.9 . . . . ?
F1B1 B1 F2B2 F2B1 119.37(5) . . . . ?
F3B2 B1 F2B2 F2B1 -9.2 . . . . ?
F2A B1 F2B2 F2B1 -145.4 . . . . ?
F4A B1 F2B2 F2B1 -174.44(5) . . . . ?
F1B2 B1 F2B2 F1A 24.5 . . . . ?
F4B2 B1 F2B2 F1A 148.2 . . . . ?
F3B1 B1 F2B2 F1A -101.5 . . . . ?
F3A B1 F2B2 F1A -113.5 . . . . ?
F4B1 B1 F2B2 F1A 146.7 . . . . ?
F2B1 B1 F2B2 F1A -84.9 . . . . ?
F1B1 B1 F2B2 F1A 34.4 . . . . ?
F3B2 B1 F2B2 F1A -94.1 . . . . ?
F2A B1 F2B2 F1A 129.6 . . . . ?
F4A B1 F2B2 F1A 100.62(10) . . . . ?
F1B2 B1 F2B2 F4B1 -122.2 . . . . ?
F4B2 B1 F2B2 F4B1 1.4 . . . . ?
F3B1 B1 F2B2 F4B1 111.8 . . . . ?
F3A B1 F2B2 F4B1 99.7 . . . . ?
F1A B1 F2B2 F4B1 -146.7 . . . . ?
F2B1 B1 F2B2 F4B1 128.3 . . . . ?
F1B1 B1 F2B2 F4B1 -112.3 . . . . ?
F3B2 B1 F2B2 F4B1 119.1 . . . . ?
F2A B1 F2B2 F4B1 -17.1 . . . . ?
F4A B1 F2B2 F4B1 -46.11(8) . . . . ?
F1B1 F1A F2B2 F2A -26.3 . . . . ?
F1B2 F1A F2B2 F2A 10.0 . . . . ?
B1 F1A F2B2 F2A 44.9 . . . . ?
F2B1 F1A F2B2 F2A 115.7 . . . . ?
F1B1 F1A F2B2 F2B1 -142.0 . . . . ?
F1B2 F1A F2B2 F2B1 -105.7 . . . . ?
B1 F1A F2B2 F2B1 -70.8 . . . . ?
F1B1 F1A F2B2 B1 -71.1 . . . . ?
F1B2 F1A F2B2 B1 -34.9 . . . . ?
F2B1 F1A F2B2 B1 70.8 . . . . ?
F1B1 F1A F2B2 F4B1 -45.3 . . . . ?
F1B2 F1A F2B2 F4B1 -9.0 . . . . ?
B1 F1A F2B2 F4B1 25.8 . . . . ?
F2B1 F1A F2B2 F4B1 96.7 . . . . ?
F4B2 F4B1 F2B2 F2A -128.1 . . . . ?
B1 F4B1 F2B2 F2A -125.4 . . . . ?
F2A F4B1 F2B2 F2B1 170.6 . . . . ?
F4B2 F4B1 F2B2 F2B1 42.4 . . . . ?
B1 F4B1 F2B2 F2B1 45.1 . . . . ?
F2A F4B1 F2B2 B1 125.4 . . . . ?
F4B2 F4B1 F2B2 B1 -2.7 . . . . ?
F2A F4B1 F2B2 F1A 99.4 . . . . ?
F4B2 F4B1 F2B2 F1A -28.8 . . . . ?
B1 F4B1 F2B2 F1A -26.0 . . . . ?
B1 F3A F3B2 F2B1 -65.9 . . . . ?
F3B1 F3A F3B2 F2B1 -115.8 . . . . ?
F2B1 F3A F3B2 F3B1 115.8 . . . . ?
B1 F3A F3B2 F3B1 49.9 . . . . ?
F2B1 F3A F3B2 B1 65.9 . . . . ?
F3B1 F3A F3B2 B1 -49.9 . . . . ?
F2B2 F2B1 F3B2 F3A 78.45(6) . . . . ?
B1 F2B1 F3B2 F3A 90.39(6) . . . . ?
F1A F2B1 F3B2 F3A 137.6 . . . . ?
F3A F2B1 F3B2 F3B1 -97.02(7) . . . . ?
F2B2 F2B1 F3B2 F3B1 -18.6 . . . . ?
B1 F2B1 F3B2 F3B1 -6.6 . . . . ?
F1A F2B1 F3B2 F3B1 40.62(7) . . . . ?
F3A F2B1 F3B2 B1 -90.39(6) . . . . ?
F2B2 F2B1 F3B2 B1 -11.9 . . . . ?
F1A F2B1 F3B2 B1 47.25(6) . . . . ?
F4A F3B1 F3B2 F3A -51.3 . . . . ?
B1 F3B1 F3B2 F3A -57.6 . . . . ?
F4B2 F3B1 F3B2 F3A -16.9 . . . . ?
F1B2 F3B1 F3B2 F3A -98.1 . . . . ?
F4A F3B1 F3B2 F2B1 13.0 . . . . ?
B1 F3B1 F3B2 F2B1 6.7 . . . . ?
F3A F3B1 F3B2 F2B1 64.3 . . . . ?
F4B2 F3B1 F3B2 F2B1 47.4 . . . . ?
F1B2 F3B1 F3B2 F2B1 -33.8 . . . . ?
F4A F3B1 F3B2 B1 6.3 . . . . ?
F3A F3B1 F3B2 B1 57.6 . . . . ?
F4B2 F3B1 F3B2 B1 40.8 . . . . ?
F1B2 F3B1 F3B2 B1 -40.5 . . . . ?
F1B2 B1 F3B2 F3A -170.1 . . . . ?
F4B2 B1 F3B2 F3A 67.64(6) . . . . ?
F3B1 B1 F3B2 F3A 126.30(8) . . . . ?
F4B1 B1 F3B2 F3A 32.2 . . . . ?
F1A B1 F3B2 F3A -127.39(6) . . . . ?
F2B1 B1 F3B2 F3A -60.04(6) . . . . ?
F1B1 B1 F3B2 F3A -145.3 . . . . ?
F2B2 B1 F3B2 F3A -51.07(6) . . . . ?
F2A B1 F3B2 F3A 1.5 . . . . ?
F4A B1 F3B2 F3A 123.46(8) . . . . ?
F1B2 B1 F3B2 F2B1 -110.07(7) . . . . ?
F4B2 B1 F3B2 F2B1 127.7 . . . . ?
F3B1 B1 F3B2 F2B1 -173.7 . . . . ?
F3A B1 F3B2 F2B1 60.04(7) . . . . ?
F4B1 B1 F3B2 F2B1 92.28(6) . . . . ?
F1A B1 F3B2 F2B1 -67.4 . . . . ?
F1B1 B1 F3B2 F2B1 -85.3 . . . . ?
F2B2 B1 F3B2 F2B1 9.0 . . . . ?
F2A B1 F3B2 F2B1 61.58(7) . . . . ?
F4A B1 F3B2 F2B1 -176.5 . . . . ?
F1B2 B1 F3B2 F3B1 63.60(7) . . . . ?
F4B2 B1 F3B2 F3B1 -58.7 . . . . ?
F3A B1 F3B2 F3B1 -126.30(8) . . . . ?
F4B1 B1 F3B2 F3B1 -94.05(7) . . . . ?
F1A B1 F3B2 F3B1 106.3 . . . . ?
F2B1 B1 F3B2 F3B1 173.7 . . . . ?
F1B1 B1 F3B2 F3B1 88.4 . . . . ?
F2B2 B1 F3B2 F3B1 -177.4 . . . . ?
F2A B1 F3B2 F3B1 -124.76(8) . . . . ?
F4A B1 F3B2 F3B1 -2.8 . . . . ?
F2A F4B1 F4B2 F4A -16.5 . . . . ?
B1 F4B1 F4B2 F4A 27.1 . . . . ?
F2B2 F4B1 F4B2 F4A 29.4 . . . . ?
F2A F4B1 F4B2 B1 -43.6 . . . . ?
F2B2 F4B1 F4B2 B1 2.3 . . . . ?
B1 F4B1 F4B2 F2A 43.6 . . . . ?
F2B2 F4B1 F4B2 F2A 45.8 . . . . ?
F2A F4B1 F4B2 F3B1 -57.0 . . . . ?
B1 F4B1 F4B2 F3B1 -13.4 . . . . ?
F2B2 F4B1 F4B2 F3B1 -11.2 . . . . ?
F3B1 F4A F4B2 F4B1 -88.3 . . . . ?
B1 F4A F4B2 F4B1 -29.1 . . . . ?
F1B2 F4A F4B2 F4B1 2.8 . . . . ?
F3B1 F4A F4B2 B1 -59.3 . . . . ?
F1B2 F4A F4B2 B1 31.9 . . . . ?
F3B1 F4A F4B2 F2A -94.0 . . . . ?
B1 F4A F4B2 F2A -34.7 . . . . ?
F1B2 F4A F4B2 F2A -2.8 . . . . ?
B1 F4A F4B2 F3B1 59.3 . . . . ?
F1B2 F4A F4B2 F3B1 91.2 . . . . ?
F1B2 B1 F4B2 F4B1 120.0 . . . . ?
F3B1 B1 F4B2 F4B1 -165.9 . . . . ?
F3A B1 F4B2 F4B1 -95.8 . . . . ?
F1A B1 F4B2 F4B1 91.0 . . . . ?
F2B1 B1 F4B2 F4B1 -60.3 . . . . ?
F1B1 B1 F4B2 F4B1 88.5 . . . . ?
F2B2 B1 F4B2 F4B1 -2.4 . . . . ?
F3B2 B1 F4B2 F4B1 -119.3 . . . . ?
F2A B1 F4B2 F4B1 14.4 . . . . ?
F4A B1 F4B2 F4B1 158.2 . . . . ?
F1B2 B1 F4B2 F4A -38.2 . . . . ?
F3B1 B1 F4B2 F4A 35.9 . . . . ?
F3A B1 F4B2 F4A 106.0 . . . . ?
F4B1 B1 F4B2 F4A -158.2 . . . . ?
F1A B1 F4B2 F4A -67.3 . . . . ?
F2B1 B1 F4B2 F4A 141.5 . . . . ?
F1B1 B1 F4B2 F4A -69.7 . . . . ?
F2B2 B1 F4B2 F4A -160.7 . . . . ?
F3B2 B1 F4B2 F4A 82.5 . . . . ?
F2A B1 F4B2 F4A -143.9 . . . . ?
F1B2 B1 F4B2 F2A 105.7 . . . . ?
F3B1 B1 F4B2 F2A 179.7 . . . . ?
F3A B1 F4B2 F2A -110.2 . . . . ?
F4B1 B1 F4B2 F2A -14.4 . . . . ?
F1A B1 F4B2 F2A 76.6 . . . . ?
F2B1 B1 F4B2 F2A -74.6 . . . . ?
F1B1 B1 F4B2 F2A 74.1 . . . . ?
F2B2 B1 F4B2 F2A -16.8 . . . . ?
F3B2 B1 F4B2 F2A -133.7 . . . . ?
F4A B1 F4B2 F2A 143.9 . . . . ?
F1B2 B1 F4B2 F3B1 -74.1 . . . . ?
F3A B1 F4B2 F3B1 70.1 . . . . ?
F4B1 B1 F4B2 F3B1 165.9 . . . . ?
F1A B1 F4B2 F3B1 -103.2 . . . . ?
F2B1 B1 F4B2 F3B1 105.6 . . . . ?
F1B1 B1 F4B2 F3B1 -105.6 . . . . ?
F2B2 B1 F4B2 F3B1 163.5 . . . . ?
F3B2 B1 F4B2 F3B1 46.6 . . . . ?
F2A B1 F4B2 F3B1 -179.7 . . . . ?
F4A B1 F4B2 F3B1 -35.9 . . . . ?
F2B2 F2A F4B2 F4B1 -110.20(6) . . . . ?
B1 F2A F4B2 F4B1 -130.8 . . . . ?
F4B1 F2A F4B2 F4A 166.7 . . . . ?
F2B2 F2A F4B2 F4A 56.53(6) . . . . ?
B1 F2A F4B2 F4A 35.9 . . . . ?
F4B1 F2A F4B2 B1 130.8 . . . . ?
F2B2 F2A F4B2 B1 20.6 . . . . ?
F4B1 F2A F4B2 F3B1 131.1 . . . . ?
F2B2 F2A F4B2 F3B1 20.9 . . . . ?
B1 F2A F4B2 F3B1 0.2 . . . . ?
F4A F3B1 F4B2 F4B1 117.6 . . . . ?
F3B2 F3B1 F4B2 F4B1 -31.7 . . . . ?
B1 F3B1 F4B2 F4B1 16.4 . . . . ?
F3A F3B1 F4B2 F4B1 -37.6 . . . . ?
F1B2 F3B1 F4B2 F4B1 60.3 . . . . ?
F3B2 F3B1 F4B2 F4A -149.3 . . . . ?
B1 F3B1 F4B2 F4A -101.2 . . . . ?
F3A F3B1 F4B2 F4A -155.2 . . . . ?
F1B2 F3B1 F4B2 F4A -57.4 . . . . ?
F4A F3B1 F4B2 B1 101.2 . . . . ?
F3B2 F3B1 F4B2 B1 -48.1 . . . . ?
F3A F3B1 F4B2 B1 -54.0 . . . . ?
F1B2 F3B1 F4B2 B1 43.9 . . . . ?
F4A F3B1 F4B2 F2A 101.0 . . . . ?
F3B2 F3B1 F4B2 F2A -48.3 . . . . ?
B1 F3B1 F4B2 F2A -0.2 . . . . ?
F3A F3B1 F4B2 F2A -54.2 . . . . ?
F1B2 F3B1 F4B2 F2A 43.6 . . . . ?
